data_7243510
loop_
_publ_author_name
'Yan, Bingjia'
'Horton, Peter N.'
'Weston, Simon C.'
'Russell, Andrea E.'
'Grossel, Martin C.'

_publ_section_title
;
 Novel TCNQ-stacking motifs in (12-crown-4)-complexes of alkali metal TCNQ
 salts
;
_journal_issue 38
_journal_name_full CrystEngComm
_journal_page_first 6755
_journal_page_last 6760
_journal_paper_doi 10.1039/D1CE01075A
_journal_volume 23
_journal_year 2021
_chemical_formula_moiety 'C16 H32 K O8, 2(C12 H4 N4)'
_chemical_formula_sum 'C40 H40 K N8 O8'
_chemical_formula_weight 799.90
_space_group_crystal_system triclinic
_space_group_IT_number 2
_space_group_name_Hall '-P 1'
_space_group_name_H-M_alt 'P -1'
_atom_sites_solution_hydrogens mixed
_atom_sites_solution_primary dual
_audit_creation_date 2020-05-29
_audit_creation_method
;
Olex2 1.3
(compiled 2020.02.04 svn.rd84adfe8 for OlexSys, GUI svn.r6032)
;
_audit_update_record
;
2021-08-06 deposited with the CCDC.	2021-08-31 downloaded from the CCDC.
;
_cell_angle_alpha 80.507(2)
_cell_angle_beta 85.505(2)
_cell_angle_gamma 85.457(2)
_cell_formula_units_Z 2
_cell_length_a 8.0221(2)
_cell_length_b 13.6455(3)
_cell_length_c 18.3816(5)
_cell_measurement_reflns_used 16176
_cell_measurement_temperature 100(2)
_cell_measurement_theta_max 29.7950
_cell_measurement_theta_min 2.8530
_cell_volume 1973.99(9)
_computing_cell_refinement 'CrysAlisPro 1.171.40.79a (Rigaku OD, 2020)'
_computing_data_collection 'CrystalClear-SM Expert 3.1 b27 (Rigaku, 2013)'
_computing_data_reduction 'CrysAlisPro 1.171.40.79a (Rigaku OD, 2020)'
_computing_molecular_graphics 'Olex2 1.3 (Dolomanov et al., 2009)'
_computing_publication_material 'Olex2 1.3 (Dolomanov et al., 2009)'
_computing_structure_refinement 'SHELXL 2018/3 (Sheldrick, 2015)'
_computing_structure_solution 'SHELXT 2018/2 (Sheldrick, 2018)'
_diffrn_ambient_temperature 100(2)
_diffrn_detector 'CCD area detector'
_diffrn_detector_area_resol_mean 28.5714
_diffrn_detector_type 'Rigaku HG Saturn724+ (2x2 bin mode)'
_diffrn_measured_fraction_theta_full 0.996
_diffrn_measured_fraction_theta_max 0.994
_diffrn_measurement_details
;
List of Runs (angles in degrees, time in seconds):

  # Type    Start    End  Width  t~exp~   \w     \q     \k     \f   Frames
#--------------------------------------------------------------------------
  1  \w    -69.00  73.00   1.00   35.00    --  -17.00   0.00  30.00  142
  2  \w    -25.00  73.00   1.00   35.00    --  -17.00  72.00-120.00   98
  3  \w    -78.00  22.00   1.00   35.00    --  -17.00 -72.00 150.00  100
  4  \w    -68.00  22.00   1.00   35.00    --  -17.00 -72.00 -30.00   90
  5  \w      2.00  22.00   1.00   35.00    --  -17.00 -72.00   0.00   20
  6  \w    -89.00  20.00   1.00   35.00    --  -17.00   0.00 -90.00  109
;
_diffrn_measurement_device 'four-circle \k goniometer'
_diffrn_measurement_device_type
'Rigaku FRE+ equipped with HF Varimax confocal mirrors and an AFC12 goniometer and HG Saturn 724+ detector'
_diffrn_measurement_method 'profile data from \w-scans'
_diffrn_measurement_specimen_support 'MiTeGen MicroLoop'
_diffrn_orient_matrix_type 'CrysAlisPro convention (1999,Acta A55,543-557)'
_diffrn_orient_matrix_UB_11 0.0518010000
_diffrn_orient_matrix_UB_12 -0.0183876000
_diffrn_orient_matrix_UB_13 -0.0285154000
_diffrn_orient_matrix_UB_21 0.0421468000
_diffrn_orient_matrix_UB_22 -0.0344401000
_diffrn_orient_matrix_UB_23 0.0268420000
_diffrn_orient_matrix_UB_31 -0.0586707000
_diffrn_orient_matrix_UB_32 -0.0355806000
_diffrn_orient_matrix_UB_33 -0.0019479000
_diffrn_radiation_collimation 0.2
_diffrn_radiation_monochromator 'Confocal mirrors, HF Varimax'
_diffrn_radiation_probe x-ray
_diffrn_radiation_type 'Mo K\a'
_diffrn_radiation_wavelength 0.71075
_diffrn_radiation_xray_symbol K-L~3~
_diffrn_reflns_av_R_equivalents 0.0241
_diffrn_reflns_av_unetI/netI 0.0299
_diffrn_reflns_Laue_measured_fraction_full 0.996
_diffrn_reflns_Laue_measured_fraction_max 0.994
_diffrn_reflns_limit_h_max 10
_diffrn_reflns_limit_h_min -10
_diffrn_reflns_limit_k_max 17
_diffrn_reflns_limit_k_min -17
_diffrn_reflns_limit_l_max 23
_diffrn_reflns_limit_l_min -23
_diffrn_reflns_number 25643
_diffrn_reflns_point_group_measured_fraction_full 0.996
_diffrn_reflns_point_group_measured_fraction_max 0.994
_diffrn_reflns_theta_full 25.242
_diffrn_reflns_theta_max 27.486
_diffrn_reflns_theta_min 2.721
_diffrn_source 'Rotating Anode'
_diffrn_source_current 55.0
_diffrn_source_power 2.475
_diffrn_source_target Mo
_diffrn_source_type 'Rigaku FRE+'
_diffrn_source_voltage 45.0
_exptl_absorpt_coefficient_mu 0.198
_exptl_absorpt_correction_T_max 1.00000
_exptl_absorpt_correction_T_min 0.92712
_exptl_absorpt_correction_type multi-scan
_exptl_absorpt_process_details
;
CrysAlisPro 1.171.40.79a (Rigaku Oxford Diffraction, 2020)
Empirical absorption correction using spherical harmonics,
 implemented in SCALE3 ABSPACK scaling algorithm.
;
_exptl_crystal_colour 'metallic dark black'
_exptl_crystal_colour_lustre metallic
_exptl_crystal_colour_modifier dark
_exptl_crystal_colour_primary black
_exptl_crystal_density_diffrn 1.346
_exptl_crystal_description block
_exptl_crystal_F_000 838
_exptl_crystal_size_max 0.11
_exptl_crystal_size_mid 0.06
_exptl_crystal_size_min 0.02
_refine_diff_density_max 0.311
_refine_diff_density_min -0.399
_refine_diff_density_rms 0.045
_refine_ls_extinction_method none
_refine_ls_goodness_of_fit_ref 1.060
_refine_ls_hydrogen_treatment mixed
_refine_ls_matrix_type full
_refine_ls_number_parameters 538
_refine_ls_number_reflns 9014
_refine_ls_number_restraints 0
_refine_ls_restrained_S_all 1.060
_refine_ls_R_factor_all 0.0597
_refine_ls_R_factor_gt 0.0405
_refine_ls_shift/su_max 0.001
_refine_ls_shift/su_mean 0.000
_refine_ls_structure_factor_coef Fsqd
_refine_ls_weighting_details 'w=1/[\s^2^(Fo^2^)+(0.0515P)^2^+0.3848P] where P=(Fo^2^+2Fc^2^)/3'
_refine_ls_weighting_scheme calc
_refine_ls_wR_factor_gt 0.0976
_refine_ls_wR_factor_ref 0.1042
_reflns_Friedel_coverage 0.000
_reflns_number_gt 6853
_reflns_number_total 9014
_reflns_threshold_expression 'I > 2\s(I)'
_cod_data_source_file d1ce01075a2.cif
_cod_data_source_block MCG5
_cod_depositor_comments 'Adding full bibliography for 7243509--7243513.cif.'
_cod_database_code 7243510
_shelx_shelxl_version_number 2018/3
_chemical_oxdiff_formula 'C12H4N4 C8H16O4 K'
_shelx_space_group_comment
;
The symmetry employed for this shelxl refinement is uniquely defined
by the following loop, which should always be used as a source of
symmetry information in preference to the above space-group names.
They are only intended as comments.
;
_shelx_estimated_absorpt_t_max 0.996
_shelx_estimated_absorpt_t_min 0.979
_reflns_odcompleteness_completeness 99.42
_reflns_odcompleteness_iscentric 1
_reflns_odcompleteness_theta 27.42
_olex2_refinement_description
;
1. Fixed Uiso
 At 1.2 times of:
  All C(H) groups, All C(H,H) groups
2.a Secondary CH2 refined with riding coordinates:
 C51(H51A,H51B), C52(H52A,H52B), C53(H53A,H53B), C54(H54A,H54B), C56(H56A,
 H56B), C58(H58A,H58B), C61(H61A,H61B), C62(H62A,H62B), C63(H63A,H63B),
 C64(H64A,H64B), C65(H65A,H65B), C67(H67A,H67B), C68(H68A,H68B)
2.b Aromatic/amide H refined with riding coordinates:
 C12(H12), C13(H13), C15(H15), C16(H16), C32(H32), C33(H33), C35(H35), C36(H36)
;
_olex2_diffrn_ambient_temperature_device 'Oxford Cryosystems'
_olex2_exptl_crystal_mounting_method 'The crystal was mounted on a MITIGEN holder in perfluoroether oil'
_olex2_submission_special_instructions 'No special instructions were received'
_oxdiff_exptl_absorpt_empirical_details
;
Empirical correction (ABSPACK) includes:
- Absorption correction using spherical harmonics
- Frame scaling
;
_oxdiff_exptl_absorpt_empirical_full_max 1.469
_oxdiff_exptl_absorpt_empirical_full_min 0.750

loop_
_space_group_symop_operation_xyz
'x, y, z'
'-x, -y, -z'

loop_
_atom_site_label
_atom_site_type_symbol
_atom_site_fract_x
_atom_site_fract_y
_atom_site_fract_z
_atom_site_U_iso_or_equiv
_atom_site_adp_type
_atom_site_occupancy
_atom_site_site_symmetry_order
_atom_site_calc_flag
_atom_site_refinement_flags_posn
_atom_site_refinement_flags_adp
_atom_site_refinement_flags_occupancy
_atom_site_disorder_assembly
_atom_site_disorder_group
K1 K 0.25166(4) 0.74643(2) 0.49415(2) 0.02695(9) Uani 1 1 d . . . . .
O51 O 0.35257(12) 0.55682(7) 0.55825(5) 0.0214(2) Uani 1 1 d . . . . .
O52 O 0.08048(12) 0.66477(7) 0.62268(6) 0.0269(2) Uani 1 1 d . . . . .
O53 O 0.27507(12) 0.82858(7) 0.62076(6) 0.0219(2) Uani 1 1 d . . . . .
O54 O 0.55142(13) 0.72023(8) 0.55717(6) 0.0284(3) Uani 1 1 d . . . . .
C51 C 0.21747(19) 0.51020(11) 0.60255(8) 0.0242(3) Uani 1 1 d . . . . .
H51A H 0.258480 0.443660 0.627357 0.029 Uiso 1 1 calc R U . . .
H51B H 0.128821 0.500775 0.570269 0.029 Uiso 1 1 calc R U . . .
C52 C 0.1438(2) 0.57125(11) 0.66025(9) 0.0269(3) Uani 1 1 d . . . . .
H52A H 0.052450 0.536538 0.690813 0.032 Uiso 1 1 calc R U . . .
H52B H 0.231073 0.581124 0.693078 0.032 Uiso 1 1 calc R U . . .
C53 C 0.0411(2) 0.73763(12) 0.67017(11) 0.0367(4) Uani 1 1 d . . . . .
H53A H -0.017335 0.706021 0.716530 0.044 Uiso 1 1 calc R U . . .
H53B H -0.036466 0.790894 0.645852 0.044 Uiso 1 1 calc R U . . .
C54 C 0.1935(2) 0.78332(12) 0.68868(9) 0.0314(4) Uani 1 1 d . . . . .
H54A H 0.160507 0.833992 0.720886 0.038 Uiso 1 1 calc R U . . .
H54B H 0.270204 0.731494 0.715148 0.038 Uiso 1 1 calc R U . . .
C55 C 0.44545(19) 0.84672(12) 0.62672(10) 0.0280(4) Uani 1 1 d . . . . .
H55A H 0.457(2) 0.8766(13) 0.6720(10) 0.034(5) Uiso 1 1 d . . . . .
H55B H 0.470(2) 0.8933(12) 0.5843(9) 0.023(4) Uiso 1 1 d . . . . .
C56 C 0.5597(2) 0.75320(12) 0.62652(11) 0.0335(4) Uani 1 1 d . . . . .
H56A H 0.676244 0.767222 0.633315 0.040 Uiso 1 1 calc R U . . .
H56B H 0.523522 0.700971 0.667443 0.040 Uiso 1 1 calc R U . . .
C57 C 0.6210(2) 0.62032(12) 0.55607(12) 0.0339(4) Uani 1 1 d . . . . .
H57A H 0.636(2) 0.6164(12) 0.5044(10) 0.030(5) Uiso 1 1 d . . . . .
H57B H 0.735(2) 0.6087(13) 0.5770(10) 0.038(5) Uiso 1 1 d . . . . .
C58 C 0.50607(19) 0.54313(11) 0.59396(9) 0.0276(3) Uani 1 1 d . . . . .
H58A H 0.558721 0.475612 0.591194 0.033 Uiso 1 1 calc R U . . .
H58B H 0.484408 0.549984 0.646706 0.033 Uiso 1 1 calc R U . . .
O61 O 0.35904(13) 0.73002(7) 0.35035(6) 0.0270(2) Uani 1 1 d . . . . .
O62 O 0.02859(13) 0.69257(8) 0.40371(6) 0.0273(2) Uani 1 1 d . . . . .
O63 O -0.00688(13) 0.88188(7) 0.45477(6) 0.0256(2) Uani 1 1 d . . . . .
O64 O 0.32628(12) 0.91898(7) 0.39940(6) 0.0221(2) Uani 1 1 d . . . . .
C61 C 0.2453(2) 0.70572(12) 0.30165(9) 0.0341(4) Uani 1 1 d . . . . .
H61A H 0.305900 0.667407 0.265299 0.041 Uiso 1 1 calc R U . . .
H61B H 0.191932 0.767363 0.274354 0.041 Uiso 1 1 calc R U . . .
C62 C 0.1138(2) 0.64458(11) 0.34655(9) 0.0257(3) Uani 1 1 d . . . . .
H62A H 0.030736 0.630466 0.313226 0.031 Uiso 1 1 calc R U . . .
H62B H 0.167583 0.580080 0.369129 0.031 Uiso 1 1 calc R U . . .
C63 C -0.0922(2) 0.76912(14) 0.37679(13) 0.0511(6) Uani 1 1 d . . . . .
H63A H -0.191387 0.739465 0.362845 0.061 Uiso 1 1 calc R U . . .
H63B H -0.043954 0.811475 0.332392 0.061 Uiso 1 1 calc R U . . .
C64 C -0.1431(2) 0.83116(14) 0.43665(14) 0.0498(6) Uani 1 1 d . . . . .
H64A H -0.234884 0.880663 0.419985 0.060 Uiso 1 1 calc R U . . .
H64B H -0.186320 0.787497 0.481479 0.060 Uiso 1 1 calc R U . . .
C65 C 0.02692(18) 0.96945(11) 0.40341(9) 0.0240(3) Uani 1 1 d . . . . .
H65A H -0.054886 1.024822 0.413030 0.029 Uiso 1 1 calc R U . . .
H65B H 0.016793 0.957327 0.352356 0.029 Uiso 1 1 calc R U . . .
C66 C 0.20148(19) 0.99636(11) 0.41195(9) 0.0227(3) Uani 1 1 d . . . . .
H66A H 0.2130(18) 1.0047(11) 0.4629(8) 0.018(4) Uiso 1 1 d . . . . .
H66B H 0.2218(19) 1.0567(12) 0.3784(9) 0.022(4) Uiso 1 1 d . . . . .
C67 C 0.36040(19) 0.91133(11) 0.32289(9) 0.0253(3) Uani 1 1 d . . . . .
H67A H 0.428235 0.966350 0.298143 0.030 Uiso 1 1 calc R U . . .
H67B H 0.254169 0.915747 0.298163 0.030 Uiso 1 1 calc R U . . .
C68 C 0.4548(2) 0.81265(11) 0.31787(10) 0.0332(4) Uani 1 1 d . . . . .
H68A H 0.485219 0.807882 0.265264 0.040 Uiso 1 1 calc R U . . .
H68B H 0.559976 0.809017 0.343306 0.040 Uiso 1 1 calc R U . . .
C11 C 0.63270(17) 0.60657(10) 0.91863(8) 0.0178(3) Uani 1 1 d . . . . .
C12 C 0.53812(17) 0.62264(10) 0.98560(8) 0.0178(3) Uani 1 1 d . . . . .
H12 H 0.419356 0.622832 0.988131 0.021 Uiso 1 1 calc R U . . .
C13 C 0.61614(17) 0.63762(10) 1.04562(7) 0.0176(3) Uani 1 1 d . . . . .
H13 H 0.550970 0.647679 1.089523 0.021 Uiso 1 1 calc R U . . .
C14 C 0.79484(17) 0.63845(10) 1.04365(8) 0.0176(3) Uani 1 1 d . . . . .
C15 C 0.88896(17) 0.62481(10) 0.97594(8) 0.0185(3) Uani 1 1 d . . . . .
H15 H 1.007371 0.627277 0.972749 0.022 Uiso 1 1 calc R U . . .
C16 C 0.81161(17) 0.60847(10) 0.91648(8) 0.0190(3) Uani 1 1 d . . . . .
H16 H 0.876923 0.598112 0.872679 0.023 Uiso 1 1 calc R U . . .
C17 C 0.55429(18) 0.58685(10) 0.85760(8) 0.0192(3) Uani 1 1 d . . . . .
C18 C 0.87600(17) 0.65100(10) 1.10550(8) 0.0188(3) Uani 1 1 d . . . . .
C19 C 0.64961(19) 0.56273(11) 0.79357(8) 0.0229(3) Uani 1 1 d . . . . .
C20 C 0.37635(19) 0.58887(11) 0.85617(8) 0.0213(3) Uani 1 1 d . . . . .
C21 C 0.78729(18) 0.65659(11) 1.17541(8) 0.0224(3) Uani 1 1 d . . . . .
C22 C 1.05456(19) 0.65224(11) 1.10402(8) 0.0218(3) Uani 1 1 d . . . . .
N11 N 0.72775(18) 0.54188(11) 0.74242(7) 0.0318(3) Uani 1 1 d . . . . .
N12 N 0.23300(17) 0.59080(10) 0.85374(7) 0.0290(3) Uani 1 1 d . . . . .
N13 N 0.71899(18) 0.65972(11) 1.23239(7) 0.0326(3) Uani 1 1 d . . . . .
N14 N 1.19755(17) 0.65367(10) 1.10316(8) 0.0306(3) Uani 1 1 d . . . . .
C31 C 0.68620(17) 0.86130(10) -0.04077(7) 0.0176(3) Uani 1 1 d . . . . .
C32 C 0.59412(17) 0.87591(10) 0.02711(8) 0.0182(3) Uani 1 1 d . . . . .
H32 H 0.475739 0.873149 0.031087 0.022 Uiso 1 1 calc R U . . .
C33 C 0.67338(17) 0.89363(10) 0.08579(8) 0.0184(3) Uani 1 1 d . . . . .
H33 H 0.609351 0.904792 0.129731 0.022 Uiso 1 1 calc R U . . .
C34 C 0.85204(17) 0.89575(10) 0.08244(7) 0.0172(3) Uani 1 1 d . . . . .
C35 C 0.94462(17) 0.87731(10) 0.01557(8) 0.0178(3) Uani 1 1 d . . . . .
H35 H 1.063509 0.876062 0.012651 0.021 Uiso 1 1 calc R U . . .
C36 C 0.86523(17) 0.86157(10) -0.04370(7) 0.0175(3) Uani 1 1 d . . . . .
H36 H 0.929260 0.850599 -0.087683 0.021 Uiso 1 1 calc R U . . .
C37 C 0.60282(17) 0.84841(10) -0.10208(8) 0.0185(3) Uani 1 1 d . . . . .
C38 C 0.93285(18) 0.91801(10) 0.14198(8) 0.0194(3) Uani 1 1 d . . . . .
C39 C 0.68796(18) 0.84288(11) -0.17252(8) 0.0220(3) Uani 1 1 d . . . . .
C40 C 0.42438(18) 0.84580(11) -0.09900(8) 0.0207(3) Uani 1 1 d . . . . .
C41 C 0.83992(19) 0.94594(11) 0.20538(8) 0.0227(3) Uani 1 1 d . . . . .
C42 C 1.11099(19) 0.91641(11) 0.14183(8) 0.0207(3) Uani 1 1 d . . . . .
N31 N 0.75317(18) 0.83969(11) -0.23007(7) 0.0332(3) Uani 1 1 d . . . . .
N32 N 0.28120(16) 0.84330(10) -0.09697(7) 0.0293(3) Uani 1 1 d . . . . .
N33 N 0.76483(17) 0.96989(11) 0.25639(7) 0.0313(3) Uani 1 1 d . . . . .
N34 N 1.25460(16) 0.91448(10) 0.14303(7) 0.0276(3) Uani 1 1 d . . . . .

loop_
_atom_site_aniso_label
_atom_site_aniso_U_11
_atom_site_aniso_U_22
_atom_site_aniso_U_33
_atom_site_aniso_U_23
_atom_site_aniso_U_13
_atom_site_aniso_U_12
K1 0.0391(2) 0.02194(17) 0.01991(17) 0.00003(13) -0.01038(14) -0.00156(14)
O51 0.0206(5) 0.0211(5) 0.0230(5) -0.0051(4) 0.0005(4) -0.0033(4)
O52 0.0216(5) 0.0211(5) 0.0391(6) -0.0099(5) 0.0037(5) -0.0018(4)
O53 0.0193(5) 0.0195(5) 0.0271(6) -0.0040(4) -0.0022(4) -0.0019(4)
O54 0.0209(5) 0.0214(6) 0.0445(7) -0.0122(5) 0.0045(5) -0.0030(4)
C51 0.0278(8) 0.0196(7) 0.0262(8) -0.0063(6) 0.0032(6) -0.0082(6)
C52 0.0338(9) 0.0194(8) 0.0272(8) -0.0059(6) 0.0087(7) -0.0064(6)
C53 0.0316(9) 0.0260(9) 0.0529(11) -0.0172(8) 0.0196(8) -0.0043(7)
C54 0.0465(10) 0.0218(8) 0.0267(8) -0.0096(7) 0.0080(7) -0.0061(7)
C55 0.0239(8) 0.0199(8) 0.0432(10) -0.0103(8) -0.0087(7) -0.0024(6)
C56 0.0230(8) 0.0270(9) 0.0562(11) -0.0192(8) -0.0154(8) 0.0025(7)
C57 0.0213(8) 0.0258(9) 0.0570(12) -0.0183(8) 0.0056(8) 0.0004(7)
C58 0.0239(8) 0.0209(8) 0.0402(9) -0.0101(7) -0.0087(7) 0.0025(6)
O61 0.0274(6) 0.0185(5) 0.0364(6) -0.0082(5) 0.0004(5) -0.0042(4)
O62 0.0226(5) 0.0196(5) 0.0417(7) -0.0106(5) -0.0054(5) 0.0011(4)
O63 0.0220(5) 0.0203(5) 0.0359(6) -0.0102(5) 0.0061(5) -0.0066(4)
O64 0.0186(5) 0.0198(5) 0.0287(6) -0.0075(4) -0.0007(4) -0.0001(4)
C61 0.0527(11) 0.0261(9) 0.0265(8) -0.0076(7) -0.0030(8) -0.0136(8)
C62 0.0314(8) 0.0157(7) 0.0324(8) -0.0075(6) -0.0086(7) -0.0018(6)
C63 0.0350(10) 0.0299(10) 0.1005(17) -0.0359(11) -0.0403(11) 0.0130(8)
C64 0.0176(8) 0.0312(10) 0.1076(18) -0.0330(11) 0.0027(10) -0.0056(7)
C65 0.0202(7) 0.0217(8) 0.0298(8) -0.0060(6) 0.0008(6) 0.0029(6)
C66 0.0248(8) 0.0164(7) 0.0277(8) -0.0077(6) 0.0028(6) -0.0013(6)
C67 0.0253(8) 0.0205(8) 0.0306(8) -0.0088(6) 0.0099(6) -0.0057(6)
C68 0.0248(8) 0.0243(8) 0.0510(11) -0.0140(8) 0.0137(7) -0.0053(6)
C11 0.0217(7) 0.0132(7) 0.0186(7) -0.0024(5) -0.0017(6) -0.0015(5)
C12 0.0168(7) 0.0159(7) 0.0199(7) -0.0012(5) 0.0000(5) -0.0016(5)
C13 0.0205(7) 0.0151(7) 0.0166(7) -0.0020(5) 0.0019(5) -0.0009(5)
C14 0.0203(7) 0.0134(7) 0.0191(7) -0.0027(5) -0.0015(6) -0.0002(5)
C15 0.0171(7) 0.0178(7) 0.0204(7) -0.0037(6) 0.0006(5) -0.0002(5)
C16 0.0195(7) 0.0181(7) 0.0192(7) -0.0039(6) 0.0023(5) -0.0006(5)
C17 0.0218(7) 0.0178(7) 0.0182(7) -0.0030(6) -0.0013(6) -0.0021(6)
C18 0.0215(7) 0.0173(7) 0.0176(7) -0.0032(6) -0.0021(6) 0.0004(5)
C19 0.0273(8) 0.0237(8) 0.0193(7) -0.0046(6) -0.0044(6) -0.0068(6)
C20 0.0279(8) 0.0194(7) 0.0168(7) -0.0020(6) -0.0033(6) -0.0037(6)
C21 0.0245(8) 0.0221(8) 0.0213(8) -0.0053(6) -0.0069(6) 0.0028(6)
C22 0.0269(8) 0.0205(7) 0.0184(7) -0.0041(6) -0.0047(6) 0.0006(6)
N11 0.0358(8) 0.0360(8) 0.0257(7) -0.0105(6) -0.0004(6) -0.0059(6)
N12 0.0269(7) 0.0314(8) 0.0294(7) -0.0038(6) -0.0061(6) -0.0045(6)
N13 0.0368(8) 0.0398(8) 0.0203(7) -0.0068(6) -0.0027(6) 0.0079(6)
N14 0.0236(7) 0.0381(8) 0.0311(7) -0.0076(6) -0.0059(6) 0.0003(6)
C31 0.0208(7) 0.0129(6) 0.0188(7) -0.0021(5) -0.0008(5) -0.0006(5)
C32 0.0168(7) 0.0183(7) 0.0191(7) -0.0027(6) 0.0002(5) -0.0013(5)
C33 0.0196(7) 0.0183(7) 0.0171(7) -0.0036(5) 0.0013(5) -0.0006(5)
C34 0.0215(7) 0.0133(7) 0.0165(7) -0.0006(5) -0.0014(5) -0.0017(5)
C35 0.0163(7) 0.0156(7) 0.0205(7) -0.0011(5) 0.0010(5) -0.0017(5)
C36 0.0195(7) 0.0152(7) 0.0171(7) -0.0019(5) 0.0018(5) -0.0011(5)
C37 0.0203(7) 0.0171(7) 0.0181(7) -0.0030(6) -0.0007(5) -0.0006(5)
C38 0.0217(7) 0.0176(7) 0.0188(7) -0.0023(6) -0.0011(6) -0.0024(6)
C39 0.0241(8) 0.0219(8) 0.0205(7) -0.0053(6) -0.0051(6) 0.0029(6)
C40 0.0256(8) 0.0205(7) 0.0165(7) -0.0051(6) -0.0036(6) 0.0014(6)
C41 0.0241(8) 0.0258(8) 0.0194(7) -0.0038(6) -0.0044(6) -0.0064(6)
C42 0.0267(8) 0.0193(7) 0.0163(7) -0.0013(6) -0.0032(6) -0.0035(6)
N31 0.0367(8) 0.0409(8) 0.0208(7) -0.0078(6) -0.0008(6) 0.0091(6)
N32 0.0236(7) 0.0357(8) 0.0295(7) -0.0081(6) -0.0038(6) 0.0009(6)
N33 0.0334(8) 0.0376(8) 0.0248(7) -0.0091(6) 0.0003(6) -0.0086(6)
N34 0.0246(7) 0.0311(7) 0.0272(7) -0.0028(6) -0.0057(5) -0.0027(6)

loop_
_atom_type_symbol
_atom_type_description
_atom_type_scat_dispersion_real
_atom_type_scat_dispersion_imag
_atom_type_scat_source
C C 0.0033 0.0016 'International Tables Vol C Tables 4.2.6.8 and 6.1.1.4'
H H 0.0000 0.0000 'International Tables Vol C Tables 4.2.6.8 and 6.1.1.4'
K K 0.2009 0.2494 'International Tables Vol C Tables 4.2.6.8 and 6.1.1.4'
N N 0.0061 0.0033 'International Tables Vol C Tables 4.2.6.8 and 6.1.1.4'
O O 0.0106 0.0060 'International Tables Vol C Tables 4.2.6.8 and 6.1.1.4'

loop_
_geom_angle_atom_site_label_1
_geom_angle_atom_site_label_2
_geom_angle_atom_site_label_3
_geom_angle
_geom_angle_site_symmetry_1
_geom_angle_site_symmetry_3
_geom_angle_publ_flag
O51 K1 O52 61.89(3) . . ?
O51 K1 O53 94.40(3) . . ?
O51 K1 C55 90.70(4) . . ?
O51 K1 C57 42.94(3) . . ?
O51 K1 O61 97.84(3) . . ?
O51 K1 O62 96.76(3) . . ?
O51 K1 O64 148.63(3) . . ?
O51 K1 C64 127.20(4) . . ?
O51 K1 C66 169.40(3) . . ?
O52 K1 O53 61.42(3) . . ?
O52 K1 C55 78.49(4) . . ?
O52 K1 C57 89.94(4) . . ?
O52 K1 O61 147.41(3) . . ?
O52 K1 O62 94.14(3) . . ?
O52 K1 O64 146.35(3) . . ?
O52 K1 C64 84.65(5) . . ?
O52 K1 C66 124.51(3) . . ?
O53 K1 C55 22.62(3) . . ?
O53 K1 C57 80.32(4) . . ?
O53 K1 C64 104.27(4) . . ?
O53 K1 C66 83.01(3) . . ?
O54 K1 O51 62.52(3) . . ?
O54 K1 O52 92.85(3) . . ?
O54 K1 O53 62.46(3) . . ?
O54 K1 C55 42.70(3) . . ?
O54 K1 C57 22.83(3) . . ?
O54 K1 O61 99.86(3) . . ?
O54 K1 O62 151.23(3) . . ?
O54 K1 O63 144.00(3) . . ?
O54 K1 O64 95.41(3) . . ?
O54 K1 C64 165.60(4) . . ?
O54 K1 C66 107.44(3) . . ?
C57 K1 C55 63.67(4) . . ?
C57 K1 C66 126.48(4) . . ?
O61 K1 O53 150.27(3) . . ?
O61 K1 C55 129.91(4) . . ?
O61 K1 C57 90.41(4) . . ?
O61 K1 O64 62.31(3) . . ?
O61 K1 C64 89.63(4) . . ?
O61 K1 C66 80.00(3) . . ?
O62 K1 O53 143.60(3) . . ?
O62 K1 C55 165.58(4) . . ?
O62 K1 C57 129.30(4) . . ?
O62 K1 O61 61.33(3) . . ?
O62 K1 O64 94.09(3) . . ?
O62 K1 C64 43.15(4) . . ?
O62 K1 C66 91.32(3) . . ?
O63 K1 O51 147.84(3) . . ?
O63 K1 O52 93.00(3) . . ?
O63 K1 O53 89.79(3) . . ?
O63 K1 C55 104.33(3) . . ?
O63 K1 C57 166.79(4) . . ?
O63 K1 O61 93.99(3) . . ?
O63 K1 O62 63.34(3) . . ?
O63 K1 O64 62.24(3) . . ?
O63 K1 C64 22.87(3) . . ?
O63 K1 C66 42.69(3) . . ?
O64 K1 O53 94.11(3) . . ?
O64 K1 C55 85.74(4) . . ?
O64 K1 C57 109.45(4) . . ?
O64 K1 C64 79.35(4) . . ?
O64 K1 C66 22.75(3) . . ?
C64 K1 C55 123.07(4) . . ?
C64 K1 C57 169.99(4) . . ?
C64 K1 C66 63.33(4) . . ?
C66 K1 C55 82.95(4) . . ?
C51 O51 K1 110.73(8) . . ?
C58 O51 K1 117.82(8) . . ?
C58 O51 C51 113.08(12) . . ?
C52 O52 K1 118.11(8) . . ?
C52 O52 C53 113.38(13) . . ?
C53 O52 K1 110.57(9) . . ?
C54 O53 K1 118.89(8) . . ?
C55 O53 K1 108.95(8) . . ?
C55 O53 C54 113.79(13) . . ?
C56 O54 K1 117.86(8) . . ?
C56 O54 C57 113.65(14) . . ?
C57 O54 K1 109.73(9) . . ?
K1 C51 H51A 156.0 . . ?
K1 C51 H51B 86.5 . . ?
O51 C51 K1 46.94(6) . . ?
O51 C51 H51A 109.2 . . ?
O51 C51 H51B 109.2 . . ?
O51 C51 C52 111.88(11) . . ?
H51A C51 H51B 107.9 . . ?
C52 C51 K1 82.62(8) . . ?
C52 C51 H51A 109.2 . . ?
C52 C51 H51B 109.2 . . ?
O52 C52 C51 107.76(12) . . ?
O52 C52 H52A 110.2 . . ?
O52 C52 H52B 110.2 . . ?
C51 C52 H52A 110.2 . . ?
C51 C52 H52B 110.2 . . ?
H52A C52 H52B 108.5 . . ?
K1 C53 H53A 156.1 . . ?
K1 C53 H53B 85.5 . . ?
O52 C53 K1 47.07(7) . . ?
O52 C53 H53A 109.0 . . ?
O52 C53 H53B 109.0 . . ?
O52 C53 C54 112.81(12) . . ?
H53A C53 H53B 107.8 . . ?
C54 C53 K1 84.10(9) . . ?
C54 C53 H53A 109.0 . . ?
C54 C53 H53B 109.0 . . ?
O53 C54 C53 107.78(14) . . ?
O53 C54 H54A 110.1 . . ?
O53 C54 H54B 110.1 . . ?
C53 C54 H54A 110.1 . . ?
C53 C54 H54B 110.1 . . ?
H54A C54 H54B 108.5 . . ?
K1 C55 H55A 158.6(10) . . ?
K1 C55 H55B 79.5(10) . . ?
O53 C55 K1 48.43(7) . . ?
O53 C55 H55A 110.2(10) . . ?
O53 C55 H55B 103.5(10) . . ?
O53 C55 C56 111.85(12) . . ?
H55A C55 H55B 109.9(14) . . ?
C56 C55 K1 82.11(9) . . ?
C56 C55 H55A 110.9(10) . . ?
C56 C55 H55B 110.4(10) . . ?
O54 C56 C55 108.05(14) . . ?
O54 C56 H56A 110.1 . . ?
O54 C56 H56B 110.1 . . ?
C55 C56 H56A 110.1 . . ?
C55 C56 H56B 110.1 . . ?
H56A C56 H56B 108.4 . . ?
K1 C57 H57A 79.5(10) . . ?
K1 C57 H57B 159.3(10) . . ?
O54 C57 K1 47.44(7) . . ?
O54 C57 H57A 103.4(10) . . ?
O54 C57 H57B 112.0(10) . . ?
O54 C57 C58 112.91(13) . . ?
H57A C57 H57B 107.5(14) . . ?
C58 C57 K1 83.80(9) . . ?
C58 C57 H57A 109.9(10) . . ?
C58 C57 H57B 110.7(10) . . ?
O51 C58 C57 108.70(14) . . ?
O51 C58 H58A 109.9 . . ?
O51 C58 H58B 109.9 . . ?
C57 C58 H58A 109.9 . . ?
C57 C58 H58B 109.9 . . ?
H58A C58 H58B 108.3 . . ?
C61 O61 K1 119.97(9) . . ?
C61 O61 C68 112.71(13) . . ?
C68 O61 K1 110.45(8) . . ?
C62 O62 K1 111.18(8) . . ?
C63 O62 K1 115.20(8) . . ?
C63 O62 C62 113.01(13) . . ?
C64 O63 K1 109.21(9) . . ?
C65 O63 K1 118.95(8) . . ?
C65 O63 C64 113.51(14) . . ?
C66 O64 K1 108.91(8) . . ?
C66 O64 C67 113.34(12) . . ?
C67 O64 K1 116.97(8) . . ?
O61 C61 H61A 110.0 . . ?
O61 C61 H61B 110.0 . . ?
O61 C61 C62 108.58(13) . . ?
H61A C61 H61B 108.4 . . ?
C62 C61 H61A 110.0 . . ?
C62 C61 H61B 110.0 . . ?
K1 C62 H62A 155.4 . . ?
K1 C62 H62B 87.1 . . ?
O62 C62 K1 46.64(6) . . ?
O62 C62 C61 113.15(12) . . ?
O62 C62 H62A 108.9 . . ?
O62 C62 H62B 108.9 . . ?
C61 C62 K1 83.39(8) . . ?
C61 C62 H62A 108.9 . . ?
C61 C62 H62B 108.9 . . ?
H62A C62 H62B 107.8 . . ?
O62 C63 H63A 109.9 . . ?
O62 C63 H63B 109.9 . . ?
O62 C63 C64 108.77(17) . . ?
H63A C63 H63B 108.3 . . ?
C64 C63 H63A 109.9 . . ?
C64 C63 H63B 109.9 . . ?
K1 C64 H64A 157.0 . . ?
K1 C64 H64B 85.7 . . ?
O63 C64 K1 47.92(8) . . ?
O63 C64 C63 112.15(14) . . ?
O63 C64 H64A 109.2 . . ?
O63 C64 H64B 109.2 . . ?
C63 C64 K1 82.49(10) . . ?
C63 C64 H64A 109.2 . . ?
C63 C64 H64B 109.2 . . ?
H64A C64 H64B 107.9 . . ?
O63 C65 H65A 110.0 . . ?
O63 C65 H65B 110.0 . . ?
O63 C65 C66 108.65(13) . . ?
H65A C65 H65B 108.3 . . ?
C66 C65 H65A 110.0 . . ?
C66 C65 H65B 110.0 . . ?
K1 C66 H66A 80.1(9) . . ?
K1 C66 H66B 159.0(9) . . ?
O64 C66 K1 48.34(7) . . ?
O64 C66 C65 112.89(11) . . ?
O64 C66 H66A 104.0(9) . . ?
O64 C66 H66B 110.8(9) . . ?
C65 C66 K1 82.96(8) . . ?
C65 C66 H66A 109.8(9) . . ?
C65 C66 H66B 108.1(9) . . ?
H66A C66 H66B 111.2(12) . . ?
O64 C67 H67A 110.1 . . ?
O64 C67 H67B 110.1 . . ?
O64 C67 C68 108.16(13) . . ?
H67A C67 H67B 108.4 . . ?
C68 C67 H67A 110.1 . . ?
C68 C67 H67B 110.1 . . ?
K1 C68 H68A 156.0 . . ?
K1 C68 H68B 86.9 . . ?
O61 C68 K1 47.10(7) . . ?
O61 C68 C67 112.33(12) . . ?
O61 C68 H68A 109.1 . . ?
O61 C68 H68B 109.1 . . ?
C67 C68 K1 82.42(9) . . ?
C67 C68 H68A 109.1 . . ?
C67 C68 H68B 109.1 . . ?
H68A C68 H68B 107.9 . . ?
C12 C11 C16 117.94(12) . . ?
C17 C11 C12 121.40(13) . . ?
C17 C11 C16 120.64(12) . . ?
C11 C12 H12 119.5 . . ?
C13 C12 C11 120.91(13) . . ?
C13 C12 H12 119.5 . . ?
C12 C13 H13 119.5 . . ?
C12 C13 C14 121.08(12) . . ?
C14 C13 H13 119.5 . . ?
C13 C14 C15 117.89(12) . . ?
C18 C14 C13 121.43(12) . . ?
C18 C14 C15 120.67(13) . . ?
C14 C15 H15 119.5 . . ?
C16 C15 C14 121.07(13) . . ?
C16 C15 H15 119.5 . . ?
C11 C16 H16 119.5 . . ?
C15 C16 C11 121.08(12) . . ?
C15 C16 H16 119.5 . . ?
C11 C17 C19 121.17(13) . . ?
C11 C17 C20 122.40(12) . . ?
C19 C17 C20 116.43(12) . . ?
C14 C18 C21 122.05(13) . . ?
C14 C18 C22 121.85(12) . . ?
C21 C18 C22 115.97(12) . . ?
N11 C19 C17 178.93(18) . . ?
N12 C20 C17 178.85(16) . . ?
N13 C21 C18 178.40(17) . . ?
N14 C22 C18 179.54(16) . . ?
C36 C31 C32 117.92(12) . . ?
C37 C31 C32 120.64(13) . . ?
C37 C31 C36 121.43(12) . . ?
C31 C32 H32 119.5 . . ?
C33 C32 C31 121.08(13) . . ?
C33 C32 H32 119.5 . . ?
C32 C33 H33 119.5 . . ?
C32 C33 C34 120.99(12) . . ?
C34 C33 H33 119.5 . . ?
C33 C34 C35 117.92(12) . . ?
C38 C34 C33 120.84(12) . . ?
C38 C34 C35 121.22(13) . . ?
C34 C35 H35 119.4 . . ?
C36 C35 C34 121.13(13) . . ?
C36 C35 H35 119.4 . . ?
C31 C36 H36 119.6 . . ?
C35 C36 C31 120.90(12) . . ?
C35 C36 H36 119.6 . . ?
C31 C37 C39 122.47(13) . . ?
C31 C37 C40 121.69(12) . . ?
C39 C37 C40 115.74(12) . . ?
C34 C38 C41 121.19(13) . . ?
C34 C38 C42 122.30(12) . . ?
C41 C38 C42 116.50(12) . . ?
N31 C39 C37 178.30(16) . . ?
N32 C40 C37 179.47(16) . . ?
N33 C41 C38 179.09(17) . . ?
N34 C42 C38 178.79(16) . . ?

loop_
_geom_bond_atom_site_label_1
_geom_bond_atom_site_label_2
_geom_bond_distance
_geom_bond_site_symmetry_2
_geom_bond_publ_flag
K1 O51 2.7478(11) . ?
K1 O52 2.7521(11) . ?
K1 O53 2.7695(10) . ?
K1 O54 2.7233(11) . ?
K1 C55 3.5012(16) . ?
K1 C57 3.4802(19) . ?
K1 O61 2.7545(11) . ?
K1 O62 2.7538(11) . ?
K1 O63 2.7255(11) . ?
K1 O64 2.7646(11) . ?
K1 C64 3.4679(19) . ?
K1 C66 3.5006(16) . ?
O51 C51 1.4291(17) . ?
O51 C58 1.4254(18) . ?
O52 C52 1.4231(19) . ?
O52 C53 1.4296(18) . ?
O53 C54 1.4317(18) . ?
O53 C55 1.4239(18) . ?
O54 C56 1.4279(19) . ?
O54 C57 1.4345(19) . ?
C51 H51A 0.9900 . ?
C51 H51B 0.9900 . ?
C51 C52 1.5110(19) . ?
C52 H52A 0.9900 . ?
C52 H52B 0.9900 . ?
C53 H53A 0.9900 . ?
C53 H53B 0.9900 . ?
C53 C54 1.502(2) . ?
C54 H54A 0.9900 . ?
C54 H54B 0.9900 . ?
C55 H55A 0.998(17) . ?
C55 H55B 0.940(17) . ?
C55 C56 1.512(2) . ?
C56 H56A 0.9900 . ?
C56 H56B 0.9900 . ?
C57 H57A 0.958(17) . ?
C57 H57B 1.014(19) . ?
C57 C58 1.502(2) . ?
C58 H58A 0.9900 . ?
C58 H58B 0.9900 . ?
O61 C61 1.4204(19) . ?
O61 C68 1.4358(18) . ?
O62 C62 1.4297(18) . ?
O62 C63 1.421(2) . ?
O63 C64 1.4274(19) . ?
O63 C65 1.4254(18) . ?
O64 C66 1.4307(17) . ?
O64 C67 1.4308(17) . ?
C61 H61A 0.9900 . ?
C61 H61B 0.9900 . ?
C61 C62 1.505(2) . ?
C62 H62A 0.9900 . ?
C62 H62B 0.9900 . ?
C63 H63A 0.9900 . ?
C63 H63B 0.9900 . ?
C63 C64 1.509(3) . ?
C64 H64A 0.9900 . ?
C64 H64B 0.9900 . ?
C65 H65A 0.9900 . ?
C65 H65B 0.9900 . ?
C65 C66 1.502(2) . ?
C66 H66A 0.973(15) . ?
C66 H66B 0.960(16) . ?
C67 H67A 0.9900 . ?
C67 H67B 0.9900 . ?
C67 C68 1.505(2) . ?
C68 H68A 0.9900 . ?
C68 H68B 0.9900 . ?
C11 C12 1.4337(18) . ?
C11 C16 1.4348(19) . ?
C11 C17 1.4012(19) . ?
C12 H12 0.9500 . ?
C12 C13 1.3615(19) . ?
C13 H13 0.9500 . ?
C13 C14 1.4321(19) . ?
C14 C15 1.4355(18) . ?
C14 C18 1.3941(19) . ?
C15 H15 0.9500 . ?
C15 C16 1.3558(19) . ?
C16 H16 0.9500 . ?
C17 C19 1.4232(19) . ?
C17 C20 1.428(2) . ?
C18 C21 1.430(2) . ?
C18 C22 1.432(2) . ?
C19 N11 1.1513(19) . ?
C20 N12 1.1524(19) . ?
C21 N13 1.1490(19) . ?
C22 N14 1.1476(19) . ?
C31 C32 1.4340(18) . ?
C31 C36 1.4333(19) . ?
C31 C37 1.3966(19) . ?
C32 H32 0.9500 . ?
C32 C33 1.3581(19) . ?
C33 H33 0.9500 . ?
C33 C34 1.4321(19) . ?
C34 C35 1.4335(18) . ?
C34 C38 1.4008(19) . ?
C35 H35 0.9500 . ?
C35 C36 1.3589(19) . ?
C36 H36 0.9500 . ?
C37 C39 1.4262(19) . ?
C37 C40 1.431(2) . ?
C38 C41 1.4229(19) . ?
C38 C42 1.427(2) . ?
C39 N31 1.1488(19) . ?
C40 N32 1.1493(19) . ?
C41 N33 1.1534(19) . ?
C42 N34 1.1522(19) . ?

loop_
_geom_torsion_atom_site_label_1
_geom_torsion_atom_site_label_2
_geom_torsion_atom_site_label_3
_geom_torsion_atom_site_label_4
_geom_torsion
_geom_torsion_site_symmetry_1
_geom_torsion_site_symmetry_2
_geom_torsion_site_symmetry_3
_geom_torsion_site_symmetry_4
_geom_torsion_publ_flag
K1 O51 C51 C52 -55.61(14) . . . . ?
K1 O51 C58 C57 -29.95(14) . . . . ?
K1 O52 C52 C51 -35.23(14) . . . . ?
K1 O52 C53 C54 -57.08(17) . . . . ?
K1 O53 C54 C53 -30.69(15) . . . . ?
K1 O53 C55 C56 -56.40(16) . . . . ?
K1 O54 C56 C55 -35.34(16) . . . . ?
K1 O54 C57 C58 -56.81(17) . . . . ?
K1 C51 C52 O52 23.67(10) . . . . ?
K1 C53 C54 O53 20.70(10) . . . . ?
K1 C55 C56 O54 23.67(11) . . . . ?
K1 C57 C58 O51 20.53(10) . . . . ?
K1 O61 C61 C62 -28.43(16) . . . . ?
K1 O61 C68 C67 -54.81(16) . . . . ?
K1 O62 C62 C61 -54.83(15) . . . . ?
K1 O62 C63 C64 -36.75(19) . . . . ?
K1 O63 C64 C63 -56.1(2) . . . . ?
K1 O63 C65 C66 -30.33(13) . . . . ?
K1 O64 C66 C65 -56.38(14) . . . . ?
K1 O64 C67 C68 -36.73(14) . . . . ?
O51 C51 C52 O52 61.11(16) . . . . ?
O52 C53 C54 O53 58.86(18) . . . . ?
O53 C55 C56 O54 62.66(18) . . . . ?
O54 C57 C58 O51 58.85(18) . . . . ?
C51 O51 C58 C57 -161.24(12) . . . . ?
C52 O52 C53 K1 135.27(13) . . . . ?
C52 O52 C53 C54 78.20(17) . . . . ?
C53 O52 C52 C51 -166.90(12) . . . . ?
C54 O53 C55 K1 135.19(12) . . . . ?
C54 O53 C55 C56 78.80(17) . . . . ?
C55 O53 C54 C53 -161.11(12) . . . . ?
C56 O54 C57 K1 134.35(13) . . . . ?
C56 O54 C57 C58 77.54(18) . . . . ?
C57 O54 C56 C55 -165.76(13) . . . . ?
C58 O51 C51 K1 134.72(12) . . . . ?
C58 O51 C51 C52 79.12(15) . . . . ?
O61 C61 C62 K1 18.89(11) . . . . ?
O61 C61 C62 O62 55.64(18) . . . . ?
O62 C63 C64 K1 25.70(13) . . . . ?
O62 C63 C64 O63 64.1(2) . . . . ?
O63 C65 C66 K1 20.28(9) . . . . ?
O63 C65 C66 O64 59.10(16) . . . . ?
O64 C67 C68 K1 24.96(9) . . . . ?
O64 C67 C68 O61 62.11(17) . . . . ?
C61 O61 C68 K1 137.22(13) . . . . ?
C61 O61 C68 C67 82.41(17) . . . . ?
C62 O62 C63 C64 -166.08(14) . . . . ?
C63 O62 C62 K1 131.36(13) . . . . ?
C63 O62 C62 C61 76.53(17) . . . . ?
C64 O63 C65 C66 -160.92(12) . . . . ?
C65 O63 C64 K1 135.28(12) . . . . ?
C65 O63 C64 C63 79.18(19) . . . . ?
C66 O64 C67 C68 -164.73(12) . . . . ?
C67 O64 C66 K1 132.07(11) . . . . ?
C67 O64 C66 C65 75.69(16) . . . . ?
C68 O61 C61 C62 -161.15(12) . . . . ?
C11 C12 C13 C14 0.4(2) . . . . ?
C12 C11 C16 C15 0.1(2) . . . . ?
C12 C11 C17 C19 -174.67(13) . . . . ?
C12 C11 C17 C20 4.8(2) . . . . ?
C12 C13 C14 C15 1.1(2) . . . . ?
C12 C13 C14 C18 -178.20(13) . . . . ?
C13 C14 C15 C16 -2.1(2) . . . . ?
C13 C14 C18 C21 4.5(2) . . . . ?
C13 C14 C18 C22 -179.81(13) . . . . ?
C14 C15 C16 C11 1.5(2) . . . . ?
C15 C14 C18 C21 -174.78(13) . . . . ?
C15 C14 C18 C22 0.9(2) . . . . ?
C16 C11 C12 C13 -1.0(2) . . . . ?
C16 C11 C17 C19 3.6(2) . . . . ?
C16 C11 C17 C20 -177.00(13) . . . . ?
C17 C11 C12 C13 177.23(13) . . . . ?
C17 C11 C16 C15 -178.19(13) . . . . ?
C18 C14 C15 C16 177.26(13) . . . . ?
C31 C32 C33 C34 -1.6(2) . . . . ?
C32 C31 C36 C35 -1.4(2) . . . . ?
C32 C31 C37 C39 174.07(13) . . . . ?
C32 C31 C37 C40 -2.2(2) . . . . ?
C32 C33 C34 C35 -0.8(2) . . . . ?
C32 C33 C34 C38 177.41(13) . . . . ?
C33 C34 C35 C36 2.1(2) . . . . ?
C33 C34 C38 C41 -4.4(2) . . . . ?
C33 C34 C38 C42 177.13(13) . . . . ?
C34 C35 C36 C31 -1.0(2) . . . . ?
C35 C34 C38 C41 173.71(13) . . . . ?
C35 C34 C38 C42 -4.7(2) . . . . ?
C36 C31 C32 C33 2.7(2) . . . . ?
C36 C31 C37 C39 -5.2(2) . . . . ?
C36 C31 C37 C40 178.55(13) . . . . ?
C37 C31 C32 C33 -176.56(13) . . . . ?
C37 C31 C36 C35 177.91(13) . . . . ?
C38 C34 C35 C36 -176.05(13) . . . . ?
